data_7036364
loop_
_publ_author_name
'Pla, Daniel'
'Sadek, Omar'
'Cadet, Sarah'
'Mestre-Voegtl\'e, B\'eatrice'
'Gras, Emmanuel'

_publ_section_title
;
 Naphthylaminoborane: from structural switches to frustrated Lewis pair
 reactivity.
;
_journal_issue 42
_journal_name_full 'Dalton transactions (Cambridge, England : 2003)'
_journal_page_first 18340
_journal_page_last 18346
_journal_paper_doi 10.1039/c5dt02659h
_journal_volume 44
_journal_year 2015
_chemical_formula_moiety 'C14 H15 B F3 N, C3 H6 O'
_chemical_formula_sum 'C17 H21 B F3 N O'
_chemical_formula_weight 323.16
_chemical_name_systematic 6-(Dimethylammonium)-1,2-dihydroacenaphthylen-5-yl)trifluoroborate
_space_group_crystal_system triclinic
_space_group_IT_number 2
_space_group_name_Hall '-P 1'
_space_group_name_H-M_alt 'P -1'
_symmetry_space_group_name_Hall '-P 1'
_symmetry_space_group_name_H-M 'P -1'
_atom_sites_solution_hydrogens mixed
_audit_creation_method SHELXL-2013
_audit_update_record
;
2015-08-26 deposited with the CCDC.
2015-09-02 downloaded from the CCDC.
;
_cell_angle_alpha 101.869(2)
_cell_angle_beta 103.288(3)
_cell_angle_gamma 99.358(3)
_cell_formula_units_Z 2
_cell_length_a 7.7848(9)
_cell_length_b 8.3548(10)
_cell_length_c 13.5437(14)
_cell_measurement_reflns_used 4959
_cell_measurement_temperature 173(2)
_cell_measurement_theta_max 30.01
_cell_measurement_theta_min 2.55
_cell_volume 818.35(16)
_computing_cell_refinement 'SAINT (Bruker, 2013)'
_computing_data_collection 'APEX2 (Bruker, 2013)'
_computing_data_reduction SAINT
_computing_molecular_graphics 'ORTEPIII (Burnett & Johnson, 1996); ORTEP-3 for Windows (Farrugia, 1997)'
_computing_publication_material SHELXL-97
_computing_structure_refinement 'SHELXL-97 (Sheldrick, 2008)'
_computing_structure_solution 'SIR-97 (Altomare et al., 1999)'
_diffrn_ambient_temperature 173(2)
_diffrn_measured_fraction_theta_full 0.993
_diffrn_measured_fraction_theta_max 0.993
_diffrn_measurement_device_type 'Bruker APEX-II CCD'
_diffrn_measurement_method '\f and \w scans'
_diffrn_radiation_monochromator graphite
_diffrn_radiation_source 'fine-focus sealed tube'
_diffrn_radiation_type MoK\a
_diffrn_radiation_wavelength 0.71073
_diffrn_reflns_av_R_equivalents 0.0296
_diffrn_reflns_av_unetI/netI 0.0222
_diffrn_reflns_laue_measured_fraction_full 0.993
_diffrn_reflns_laue_measured_fraction_max 0.993
_diffrn_reflns_limit_h_max 9
_diffrn_reflns_limit_h_min -9
_diffrn_reflns_limit_k_max 10
_diffrn_reflns_limit_k_min -10
_diffrn_reflns_limit_l_max 16
_diffrn_reflns_limit_l_min -15
_diffrn_reflns_number 15726
_diffrn_reflns_point_group_measured_fraction_full 0.993
_diffrn_reflns_point_group_measured_fraction_max 0.993
_diffrn_reflns_theta_full 26.370
_diffrn_reflns_theta_max 26.371
_diffrn_reflns_theta_min 1.597
_exptl_absorpt_coefficient_mu 0.103
_exptl_absorpt_correction_T_max 0.7461
_exptl_absorpt_correction_T_min 0.7115
_exptl_absorpt_correction_type multi-scan
_exptl_absorpt_process_details 'SADABS (Sheldrick, 2008)'
_exptl_crystal_colour colorless
_exptl_crystal_density_diffrn 1.311
_exptl_crystal_description platelet
_exptl_crystal_F_000 340
_exptl_crystal_size_max 0.270
_exptl_crystal_size_mid 0.170
_exptl_crystal_size_min 0.070
_refine_diff_density_max 0.287
_refine_diff_density_min -0.189
_refine_diff_density_rms 0.037
_refine_ls_extinction_method none
_refine_ls_goodness_of_fit_ref 1.048
_refine_ls_hydrogen_treatment mixed
_refine_ls_matrix_type full
_refine_ls_number_parameters 215
_refine_ls_number_reflns 3327
_refine_ls_number_restraints 0
_refine_ls_restrained_S_all 1.048
_refine_ls_R_factor_all 0.0472
_refine_ls_R_factor_gt 0.0366
_refine_ls_shift/su_max 0.000
_refine_ls_shift/su_mean 0.000
_refine_ls_structure_factor_coef Fsqd
_refine_ls_weighting_details 'w=1/[\s^2^(Fo^2^)+(0.0423P)^2^+0.2593P] where P=(Fo^2^+2Fc^2^)/3'
_refine_ls_weighting_scheme calc
_refine_ls_wR_factor_gt 0.0901
_refine_ls_wR_factor_ref 0.0973
_reflns_Friedel_coverage 0.000
_reflns_number_gt 2739
_reflns_number_total 3327
_reflns_threshold_expression 'I > 2\s(I)'
_cod_data_source_file c5dt02659h2.cif
_cod_data_source_block shelx
_cod_depositor_comments 'Adding full bibliography for 7036360--7036367.cif.'
_cod_database_code 7036364
_shelx_space_group_comment
;
The symmetry employed for this shelxl refinement is uniquely defined
by the following loop, which should always be used as a source of
symmetry information in preference to the above space-group names.
They are only intended as comments.
;
_shelx_estimated_absorpt_t_min 0.973
_shelx_estimated_absorpt_t_max 0.993
_shelxl_version_number 2014/6

loop_
_space_group_symop_operation_xyz
'x, y, z'
'-x, -y, -z'

loop_
_atom_site_label
_atom_site_type_symbol
_atom_site_fract_x
_atom_site_fract_y
_atom_site_fract_z
_atom_site_U_iso_or_equiv
_atom_site_adp_type
_atom_site_occupancy
_atom_site_site_symmetry_order
_atom_site_calc_flag
_atom_site_refinement_flags_posn
_atom_site_refinement_flags_adp
N1 N 0.08108(16) 0.33461(14) 0.15179(8) 0.0250(3) Uani 1 1 d . .
H1 H 0.041(2) 0.417(2) 0.1310(12) 0.030 Uiso 1 1 d . U
B1 B -0.0122(2) 0.68216(19) 0.17772(12) 0.0267(3) Uani 1 1 d . .
F1 F -0.16973(11) 0.55195(10) 0.13135(7) 0.0363(2) Uani 1 1 d . .
F2 F -0.05859(12) 0.83463(10) 0.17112(7) 0.0376(2) Uani 1 1 d . .
F3 F 0.10489(12) 0.65170(11) 0.11193(6) 0.0367(2) Uani 1 1 d . .
C1 C 0.2832(2) 0.67379(18) 0.62359(10) 0.0312(3) Uani 1 1 d . .
H1A H 0.1930 0.6838 0.6642 0.037 Uiso 1 1 calc R U
H1B H 0.3969 0.7569 0.6630 0.037 Uiso 1 1 calc R U
C2 C 0.3171(2) 0.49398(18) 0.60305(10) 0.0302(3) Uani 1 1 d . .
H2A H 0.4463 0.4956 0.6327 0.036 Uiso 1 1 calc R U
H2B H 0.2429 0.4227 0.6347 0.036 Uiso 1 1 calc R U
C3 C 0.26250(19) 0.27942(17) 0.42176(10) 0.0274(3) Uani 1 1 d . .
H3 H 0.3031 0.1937 0.4509 0.033 Uiso 1 1 calc R U
C4 C 0.20085(18) 0.25473(16) 0.31229(10) 0.0262(3) Uani 1 1 d . .
H4 H 0.2007 0.1508 0.2677 0.031 Uiso 1 1 calc R U
C5 C 0.14096(17) 0.37657(15) 0.26817(9) 0.0216(3) Uani 1 1 d . .
C6 C 0.07827(17) 0.67722(15) 0.29661(10) 0.0221(3) Uani 1 1 d . .
C7 C 0.09192(18) 0.81801(16) 0.37549(11) 0.0272(3) Uani 1 1 d . .
H7 H 0.0540 0.9115 0.3549 0.033 Uiso 1 1 calc R U
C8 C 0.15770(19) 0.83324(17) 0.48402(11) 0.0302(3) Uani 1 1 d . .
H8 H 0.1636 0.9338 0.5338 0.036 Uiso 1 1 calc R U
C9 C 0.26243(17) 0.42962(16) 0.48487(10) 0.0245(3) Uani 1 1 d . .
C10 C 0.13785(16) 0.53692(15) 0.32959(10) 0.0201(3) Uani 1 1 d . .
C11 C 0.21267(18) 0.70082(17) 0.51599(10) 0.0256(3) Uani 1 1 d . .
C12 C 0.20257(17) 0.55471(16) 0.43890(10) 0.0219(3) Uani 1 1 d . .
C13 C -0.0752(2) 0.18745(19) 0.10558(12) 0.0430(4) Uani 1 1 d . .
H13A H -0.0379 0.0867 0.1209 0.065 Uiso 1 1 calc R U
H13B H -0.1153 0.1717 0.0295 0.065 Uiso 1 1 calc R U
H13C H -0.1748 0.2074 0.1360 0.065 Uiso 1 1 calc R U
C14 C 0.2335(2) 0.3132(2) 0.10401(12) 0.0451(4) Uani 1 1 d . .
H14A H 0.3333 0.4119 0.1354 0.068 Uiso 1 1 calc R U
H14B H 0.1918 0.3006 0.0283 0.068 Uiso 1 1 calc R U
H14C H 0.2753 0.2130 0.1170 0.068 Uiso 1 1 calc R U
O1 O 0.4255(2) 1.01014(16) 0.15245(11) 0.0706(4) Uani 1 1 d . .
C15 C 0.4771(2) 0.88253(19) 0.15694(12) 0.0367(3) Uani 1 1 d . .
C16 C 0.5279(2) 0.8353(2) 0.25870(13) 0.0473(4) Uani 1 1 d . .
H16A H 0.4986 0.9144 0.3133 0.071 Uiso 1 1 calc R U
H16B H 0.6580 0.8390 0.2785 0.071 Uiso 1 1 calc R U
H16C H 0.4605 0.7217 0.2511 0.071 Uiso 1 1 calc R U
C17 C 0.4916(2) 0.7652(2) 0.06161(13) 0.0427(4) Uani 1 1 d . .
H17A H 0.3840 0.6732 0.0351 0.064 Uiso 1 1 calc R U
H17B H 0.5997 0.7197 0.0795 0.064 Uiso 1 1 calc R U
H17C H 0.5005 0.8257 0.0075 0.064 Uiso 1 1 calc R U

loop_
_atom_site_aniso_label
_atom_site_aniso_U_11
_atom_site_aniso_U_22
_atom_site_aniso_U_33
_atom_site_aniso_U_23
_atom_site_aniso_U_13
_atom_site_aniso_U_12
N1 0.0358(6) 0.0208(5) 0.0201(5) 0.0057(4) 0.0057(5) 0.0133(5)
B1 0.0301(8) 0.0209(7) 0.0288(8) 0.0072(6) 0.0039(6) 0.0094(6)
F1 0.0336(5) 0.0275(4) 0.0384(5) 0.0058(4) -0.0055(4) 0.0056(4)
F2 0.0493(5) 0.0239(4) 0.0387(5) 0.0105(3) 0.0021(4) 0.0160(4)
F3 0.0472(5) 0.0417(5) 0.0309(4) 0.0168(4) 0.0161(4) 0.0189(4)
C1 0.0325(8) 0.0356(8) 0.0218(7) 0.0029(6) 0.0073(6) 0.0031(6)
C2 0.0315(7) 0.0351(8) 0.0224(7) 0.0098(6) 0.0070(5) 0.0006(6)
C3 0.0311(7) 0.0239(7) 0.0284(7) 0.0125(5) 0.0052(6) 0.0062(6)
C4 0.0322(7) 0.0205(6) 0.0264(7) 0.0059(5) 0.0071(5) 0.0082(5)
C5 0.0237(6) 0.0214(6) 0.0196(6) 0.0055(5) 0.0049(5) 0.0060(5)
C6 0.0194(6) 0.0197(6) 0.0277(7) 0.0064(5) 0.0070(5) 0.0047(5)
C7 0.0277(7) 0.0204(6) 0.0328(7) 0.0050(5) 0.0076(6) 0.0069(5)
C8 0.0326(8) 0.0236(7) 0.0302(7) -0.0022(6) 0.0089(6) 0.0054(6)
C9 0.0228(6) 0.0274(7) 0.0228(6) 0.0089(5) 0.0060(5) 0.0015(5)
C10 0.0176(6) 0.0200(6) 0.0229(6) 0.0052(5) 0.0069(5) 0.0034(5)
C11 0.0230(7) 0.0281(7) 0.0233(6) 0.0028(5) 0.0077(5) 0.0016(5)
C12 0.0190(6) 0.0234(6) 0.0232(6) 0.0052(5) 0.0077(5) 0.0023(5)
C13 0.0549(10) 0.0305(8) 0.0296(8) 0.0046(6) -0.0066(7) -0.0001(7)
C14 0.0528(10) 0.0675(12) 0.0297(8) 0.0190(8) 0.0203(7) 0.0329(9)
O1 0.1086(13) 0.0409(7) 0.0610(9) 0.0124(6) 0.0080(8) 0.0356(8)
C15 0.0327(8) 0.0316(8) 0.0417(9) 0.0095(7) 0.0020(6) 0.0073(6)
C16 0.0461(10) 0.0504(10) 0.0410(9) 0.0141(8) 0.0025(7) 0.0089(8)
C17 0.0343(8) 0.0546(10) 0.0423(9) 0.0121(8) 0.0102(7) 0.0190(8)

loop_
_atom_type_symbol
_atom_type_description
_atom_type_scat_dispersion_real
_atom_type_scat_dispersion_imag
_atom_type_scat_source
C C 0.0033 0.0016 'International Tables Vol C Tables 4.2.6.8 and 6.1.1.4'
H H 0.0000 0.0000 'International Tables Vol C Tables 4.2.6.8 and 6.1.1.4'
F F 0.0171 0.0103 'International Tables Vol C Tables 4.2.6.8 and 6.1.1.4'
N N 0.0061 0.0033 'International Tables Vol C Tables 4.2.6.8 and 6.1.1.4'
B B 0.0013 0.0007 'International Tables Vol C Tables 4.2.6.8 and 6.1.1.4'
O O 0.0106 0.0060 'International Tables Vol C Tables 4.2.6.8 and 6.1.1.4'

loop_
_geom_angle_atom_site_label_1
_geom_angle_atom_site_label_2
_geom_angle_atom_site_label_3
_geom_angle
C5 N1 C13 113.11(11)
C5 N1 C14 112.23(11)
C13 N1 C14 111.38(13)
F2 B1 F1 108.54(11)
F2 B1 F3 107.64(11)
F1 B1 F3 104.93(11)
F2 B1 C6 112.85(11)
F1 B1 C6 110.53(11)
F3 B1 C6 111.98(11)
C11 C1 C2 105.03(11)
C9 C2 C1 104.95(11)
C9 C3 C4 118.39(12)
C5 C4 C3 121.93(12)
C4 C5 C10 122.61(11)
C4 C5 N1 116.39(11)
C10 C5 N1 120.99(11)
C7 C6 C10 116.55(12)
C7 C6 B1 117.08(11)
C10 C6 B1 126.28(11)
C6 C7 C8 125.16(12)
C11 C8 C7 118.72(12)
C3 C9 C12 119.32(12)
C3 C9 C2 131.32(12)
C12 C9 C2 109.35(11)
C12 C10 C5 112.85(11)
C12 C10 C6 117.31(11)
C5 C10 C6 129.84(11)
C8 C11 C12 118.44(12)
C8 C11 C1 132.18(12)
C12 C11 C1 109.36(12)
C9 C12 C11 111.29(11)
C9 C12 C10 124.90(11)
C11 C12 C10 123.81(12)
O1 C15 C17 121.56(15)
O1 C15 C16 121.09(16)
C17 C15 C16 117.35(14)

loop_
_geom_bond_atom_site_label_1
_geom_bond_atom_site_label_2
_geom_bond_distance
N1 C5 1.4854(16)
N1 C13 1.4934(19)
N1 C14 1.4943(19)
B1 F2 1.3939(16)
B1 F1 1.4189(17)
B1 F3 1.4299(18)
B1 C6 1.614(2)
C1 C11 1.5113(19)
C1 C2 1.548(2)
C2 C9 1.5134(18)
C3 C9 1.3655(19)
C3 C4 1.4092(18)
C4 C5 1.3738(18)
C5 C10 1.4314(17)
C6 C7 1.3880(18)
C6 C10 1.4442(17)
C7 C8 1.412(2)
C8 C11 1.364(2)
C9 C12 1.4106(18)
C10 C12 1.4176(17)
C11 C12 1.4118(18)
O1 C15 1.2071(19)
C15 C17 1.491(2)
C15 C16 1.495(2)
